data_2016187
loop_
_publ_author_name
'Collins, Sibrina N.'
'Taylor, Stephen'
'Krause, Jeanette A.'
'Connick, William B.'

_publ_section_title
;
 2,6-Bis(azaindole)pyridine: reactivity with iron(III) and copper(II)
 salts
;
_journal_coeditor_code GD3124
_journal_issue 10
_journal_name_full 'Acta Crystallographica Section C'
_journal_page_first m436
_journal_page_last m439
_journal_paper_doi 10.1107/S0108270107039686
_journal_volume 63
_journal_year 2007
_chemical_formula_iupac 'C19 H13 N5'
_chemical_formula_moiety 'C19 H13 N5'
_chemical_formula_sum 'C19 H13 N5'
_chemical_formula_weight 311.34
_chemical_name_common 2,6-bis(azaindole)pyridine
_chemical_name_systematic
;
2,6-bis(1H-pyrrolo[2,3-b]pyridin-1-yl)pyridine
;
_space_group_IT_number 2
_symmetry_cell_setting triclinic
_symmetry_space_group_name_Hall '-P 1'
_symmetry_space_group_name_H-M 'P -1'
_atom_sites_solution_hydrogens geom
_atom_sites_solution_primary direct
_atom_sites_solution_secondary difmap
_audit_creation_method SHELXL-97
_cell_angle_alpha 76.6090(10)
_cell_angle_beta 86.563(10)
_cell_angle_gamma 90.0040(10)
_cell_formula_units_Z 4
_cell_length_a 6.6377(2)
_cell_length_b 10.1397(3)
_cell_length_c 21.9214(6)
_cell_measurement_reflns_used 6337
_cell_measurement_temperature 150(2)
_cell_measurement_theta_max 67.40
_cell_measurement_theta_min 4.15
_cell_volume 1432.56(7)
_computing_cell_refinement 'SAINT (Bruker, 2003)'
_computing_data_collection 'SMART (Bruker, 2003)'
_computing_data_reduction 'SAINT (Bruker, 2003)'
_computing_molecular_graphics SHELXTL
_computing_publication_material SHELXTL
_computing_structure_refinement SHELXTL
_computing_structure_solution 'SHELXTL (Sheldrick, 2003)'
_diffrn_ambient_temperature 150(2)
_diffrn_detector_area_resol_mean 0.8
_diffrn_measured_fraction_theta_full 0.943
_diffrn_measured_fraction_theta_max 0.943
_diffrn_measurement_device_type 'Bruker SMART 6000 CCD'
_diffrn_measurement_method '\w scans'
_diffrn_radiation_monochromator graphite
_diffrn_radiation_source 'fine-focus sealed tube'
_diffrn_radiation_type CuK\a
_diffrn_radiation_wavelength 1.54178
_diffrn_reflns_av_R_equivalents 0.0261
_diffrn_reflns_av_sigmaI/netI 0.0350
_diffrn_reflns_limit_h_max 7
_diffrn_reflns_limit_h_min -7
_diffrn_reflns_limit_k_max 11
_diffrn_reflns_limit_k_min -11
_diffrn_reflns_limit_l_max 24
_diffrn_reflns_limit_l_min -26
_diffrn_reflns_number 11609
_diffrn_reflns_theta_full 67.41
_diffrn_reflns_theta_max 67.41
_diffrn_reflns_theta_min 2.08
_diffrn_standards_decay_% 0
_diffrn_standards_number 0
_exptl_absorpt_coefficient_mu 0.721
_exptl_absorpt_correction_T_max 0.9648
_exptl_absorpt_correction_T_min 0.7865
_exptl_absorpt_correction_type multi-scan
_exptl_absorpt_process_details '(SADABS; Sheldrick, 2003)'
_exptl_crystal_colour colorless
_exptl_crystal_density_diffrn 1.444
_exptl_crystal_description blade
_exptl_crystal_F_000 648
_exptl_crystal_size_max 0.35
_exptl_crystal_size_mid 0.10
_exptl_crystal_size_min 0.05
_refine_diff_density_max 0.323
_refine_diff_density_min -0.244
_refine_ls_extinction_method none
_refine_ls_goodness_of_fit_ref 1.057
_refine_ls_hydrogen_treatment constr
_refine_ls_matrix_type full
_refine_ls_number_parameters 434
_refine_ls_number_reflns 4847
_refine_ls_number_restraints 0
_refine_ls_restrained_S_all 1.057
_refine_ls_R_factor_all 0.0540
_refine_ls_R_factor_gt 0.0457
_refine_ls_shift/su_max 0.000
_refine_ls_shift/su_mean 0.000
_refine_ls_structure_factor_coef Fsqd
_refine_ls_weighting_details 'calc w=1/[\s^2^(Fo^2^)+(0.0853P)^2^+0.0170P] where P=(Fo^2^+2Fc^2^)/3'
_refine_ls_weighting_scheme calc
_refine_ls_wR_factor_gt 0.1149
_refine_ls_wR_factor_ref 0.1221
_reflns_number_gt 4215
_reflns_number_total 4847
_reflns_threshold_expression I>2\s(I)
_cod_data_source_file gd3124.cif
_cod_data_source_block I
_cod_database_code 2016187
_cod_database_fobs_code 2016187

loop_
_symmetry_equiv_pos_as_xyz
'x, y, z'
'-x, -y, -z'

loop_
_atom_site_type_symbol
_atom_site_label
_atom_site_fract_x
_atom_site_fract_y
_atom_site_fract_z
_atom_site_U_iso_or_equiv
_atom_site_adp_type
_atom_site_calc_flag
_atom_site_refinement_flags
_atom_site_occupancy
N N1A 1.2093(3) 0.0078(2) 0.38200(11) 0.0331(6) Uani d . 1
N N2A 0.9641(3) 0.1468(2) 0.42534(10) 0.0276(5) Uani d . 1
N N3A 0.9622(3) 0.2678(2) 0.50197(10) 0.0280(5) Uani d . 1
N N4A 0.9163(3) 0.3937(2) 0.57642(10) 0.0263(5) Uani d . 1
N N5A 1.1214(3) 0.4534(3) 0.65468(11) 0.0315(5) Uani d . 1
C C1A 1.2334(4) -0.0635(3) 0.33766(14) 0.0360(7) Uani d . 1
H H1A 1.3569 -0.1097 0.3349 0.043 Uiso calc R 1
C C2A 1.0901(5) -0.0744(3) 0.29556(14) 0.0409(8) Uani d . 1
H H2A 1.1188 -0.1252 0.2648 0.049 Uiso calc R 1
C C3A 0.9052(4) -0.0118(3) 0.29807(13) 0.0347(7) Uani d . 1
H H3A 0.8055 -0.0186 0.2696 0.042 Uiso calc R 1
C C4A 0.8716(4) 0.0615(3) 0.34393(13) 0.0285(6) Uani d . 1
C C5A 1.0295(4) 0.0671(3) 0.38304(13) 0.0269(6) Uani d . 1
C C6A 0.7058(4) 0.1356(3) 0.36362(13) 0.0334(6) Uani d . 1
H H6A 0.5776 0.1477 0.3462 0.040 Uiso calc R 1
C C7A 0.7672(4) 0.1850(3) 0.41186(12) 0.0302(6) Uani d . 1
H H7A 0.6864 0.2388 0.4337 0.036 Uiso calc R 1
C C8A 1.0671(4) 0.1855(3) 0.47358(12) 0.0266(6) Uani d . 1
C C9A 1.2584(4) 0.1395(3) 0.48988(12) 0.0282(6) Uani d . 1
H H9A 1.3301 0.0806 0.4686 0.034 Uiso calc R 1
C C10A 1.3389(4) 0.1836(3) 0.53843(12) 0.0304(6) Uani d . 1
H H10A 1.4695 0.1548 0.5509 0.036 Uiso calc R 1
C C11A 1.2331(4) 0.2688(3) 0.56931(13) 0.0306(6) Uani d . 1
H H11A 1.2874 0.2986 0.6030 0.037 Uiso calc R 1
C C12A 1.0438(4) 0.3087(3) 0.54876(12) 0.0254(6) Uani d . 1
C C13A 0.7206(4) 0.4250(3) 0.55896(13) 0.0314(6) Uani d . 1
H H13A 0.6584 0.3948 0.5266 0.038 Uiso calc R 1
C C14A 0.6310(4) 0.5040(3) 0.59412(13) 0.0325(6) Uani d . 1
H H14A 0.4977 0.5380 0.5912 0.039 Uiso calc R 1
C C15A 0.9525(4) 0.4568(3) 0.62463(12) 0.0263(6) Uani d . 1
C C16A 0.7742(4) 0.5268(3) 0.63644(13) 0.0300(6) Uani d . 1
C C17A 0.7763(4) 0.6000(3) 0.68338(13) 0.0330(7) Uani d . 1
H H17A 0.6622 0.6496 0.6932 0.040 Uiso calc R 1
C C18A 0.9506(4) 0.5973(3) 0.71476(13) 0.0331(6) Uani d . 1
H H18A 0.9578 0.6453 0.7470 0.040 Uiso calc R 1
C C19A 1.1155(4) 0.5247(3) 0.69956(13) 0.0334(7) Uani d . 1
H H19A 1.2326 0.5253 0.7224 0.040 Uiso calc R 1
N N1B 0.3449(3) 1.0995(3) -0.15837(11) 0.0324(6) Uani d . 1
N N2B 0.5512(3) 0.9733(2) -0.07774(10) 0.0275(5) Uani d . 1
N N3B 0.5174(3) 0.7710(2) -0.00275(10) 0.0260(5) Uani d . 1
N N4B 0.5224(3) 0.5744(2) 0.07439(10) 0.0275(5) Uani d . 1
N N5B 0.2898(3) 0.3844(2) 0.11605(11) 0.0323(6) Uani d . 1
C C1B 0.3484(4) 1.2103(3) -0.20667(13) 0.0363(7) Uani d . 1
H H1B 0.2310 1.2289 -0.2297 0.044 Uiso calc R 1
C C2B 0.5125(4) 1.2986(3) -0.22478(14) 0.0399(7) Uani d . 1
H H2B 0.5054 1.3743 -0.2594 0.048 Uiso calc R 1
C C3B 0.6847(4) 1.2765(3) -0.19261(14) 0.0367(7) Uani d . 1
H H3B 0.7976 1.3366 -0.2042 0.044 Uiso calc R 1
C C4B 0.6898(4) 1.1636(3) -0.14249(13) 0.0303(6) Uani d . 1
C C5B 0.5137(4) 1.0800(3) -0.12846(12) 0.0270(6) Uani d . 1
C C6B 0.8350(4) 1.1042(3) -0.09937(13) 0.0346(7) Uani d . 1
H H6B 0.9675 1.1379 -0.0975 0.041 Uiso calc R 1
C C7B 0.7488(4) 0.9907(3) -0.06147(13) 0.0317(6) Uani d . 1
H H7B 0.8134 0.9315 -0.0285 0.038 Uiso calc R 1
C C8B 0.4288(4) 0.8593(3) -0.04827(12) 0.0271(6) Uani d . 1
C C9B 0.2371(4) 0.8393(3) -0.06649(12) 0.0285(6) Uani d . 1
H H9B 0.1783 0.9031 -0.0992 0.034 Uiso calc R 1
C C10B 0.1350(4) 0.7217(3) -0.03476(12) 0.0305(6) Uani d . 1
H H10B 0.0033 0.7041 -0.0460 0.037 Uiso calc R 1
C C11B 0.2217(4) 0.6292(3) 0.01308(12) 0.0290(6) Uani d . 1
H H11B 0.1524 0.5488 0.0352 0.035 Uiso calc R 1
C C12B 0.4156(4) 0.6605(3) 0.02702(12) 0.0263(6) Uani d . 1
C C13B 0.7177(4) 0.6047(3) 0.08766(12) 0.0299(6) Uani d . 1
H H13B 0.7924 0.6841 0.0672 0.036 Uiso calc R 1
C C14B 0.7863(4) 0.5044(3) 0.13412(13) 0.0328(6) Uani d . 1
H H14B 0.9148 0.5014 0.1512 0.039 Uiso calc R 1
C C15B 0.4644(4) 0.4492(3) 0.11488(12) 0.0271(6) Uani d . 1
C C16B 0.6286(4) 0.4047(3) 0.15235(12) 0.0275(6) Uani d . 1
C C17B 0.6045(4) 0.2802(3) 0.19563(13) 0.0349(7) Uani d . 1
H H17B 0.7082 0.2449 0.2226 0.042 Uiso calc R 1
C C18B 0.4243(4) 0.2099(3) 0.19793(13) 0.0361(7) Uani d . 1
H H18B 0.4033 0.1243 0.2265 0.043 Uiso calc R 1
C C19B 0.2738(4) 0.2648(3) 0.15838(13) 0.0349(7) Uani d . 1
H H19B 0.1515 0.2143 0.1615 0.042 Uiso calc R 1

loop_
_atom_site_aniso_label
_atom_site_aniso_U_11
_atom_site_aniso_U_22
_atom_site_aniso_U_33
_atom_site_aniso_U_12
_atom_site_aniso_U_13
_atom_site_aniso_U_23
N1A 0.0353(12) 0.0293(13) 0.0341(14) -0.0027(10) 0.0065(10) -0.0084(11)
N2A 0.0305(11) 0.0257(13) 0.0265(12) -0.0015(9) 0.0025(9) -0.0070(10)
N3A 0.0336(12) 0.0246(12) 0.0250(12) -0.0028(10) 0.0024(9) -0.0052(10)
N4A 0.0301(11) 0.0257(12) 0.0240(12) -0.0013(9) 0.0018(9) -0.0088(9)
N5A 0.0304(11) 0.0337(14) 0.0329(13) 0.0024(10) -0.0017(10) -0.0125(11)
C1A 0.0390(15) 0.0312(16) 0.0383(18) -0.0027(13) 0.0118(13) -0.0126(13)
C2A 0.0548(19) 0.0341(16) 0.0362(17) -0.0039(14) 0.0122(14) -0.0166(14)
C3A 0.0452(16) 0.0303(16) 0.0302(15) -0.0029(13) -0.0002(12) -0.0110(13)
C4A 0.0354(14) 0.0250(15) 0.0246(14) -0.0044(12) 0.0027(11) -0.0061(12)
C5A 0.0343(14) 0.0201(14) 0.0248(14) -0.0038(11) 0.0077(11) -0.0043(11)
C6A 0.0362(14) 0.0291(15) 0.0336(15) -0.0025(12) -0.0014(12) -0.0048(12)
C7A 0.0282(13) 0.0274(15) 0.0338(16) 0.0042(11) 0.0025(11) -0.0060(12)
C8A 0.0306(13) 0.0212(13) 0.0268(14) -0.0022(11) 0.0054(11) -0.0052(11)
C9A 0.0305(13) 0.0257(14) 0.0278(14) 0.0004(11) 0.0040(11) -0.0064(11)
C10A 0.0287(13) 0.0282(15) 0.0325(15) 0.0026(11) 0.0021(11) -0.0044(12)
C11A 0.0321(14) 0.0303(15) 0.0281(14) -0.0009(12) 0.0000(11) -0.0044(12)
C12A 0.0284(13) 0.0208(13) 0.0247(14) -0.0021(10) 0.0060(10) -0.0022(11)
C13A 0.0299(13) 0.0310(15) 0.0345(16) 0.0010(11) -0.0006(11) -0.0105(12)
C14A 0.0284(13) 0.0323(15) 0.0363(16) 0.0035(12) 0.0021(11) -0.0077(12)
C15A 0.0302(13) 0.0226(14) 0.0239(14) -0.0055(11) 0.0057(10) -0.0026(11)
C16A 0.0320(14) 0.0220(15) 0.0319(16) 0.0004(11) 0.0067(12) 0.0000(12)
C17A 0.0396(15) 0.0253(14) 0.0304(15) 0.0001(12) 0.0094(12) -0.0017(12)
C18A 0.0430(16) 0.0298(15) 0.0269(14) -0.0044(12) 0.0073(12) -0.0099(12)
C19A 0.0399(15) 0.0329(16) 0.0289(15) -0.0024(13) -0.0006(12) -0.0108(13)
N1B 0.0387(13) 0.0241(13) 0.0336(13) 0.0013(10) 0.0003(10) -0.0058(11)
N2B 0.0288(11) 0.0254(12) 0.0287(12) 0.0011(9) 0.0039(9) -0.0085(10)
N3B 0.0300(11) 0.0245(12) 0.0250(12) 0.0022(9) 0.0029(9) -0.0098(10)
N4B 0.0296(11) 0.0264(13) 0.0257(12) 0.0023(10) 0.0018(9) -0.0052(10)
N5B 0.0352(12) 0.0283(13) 0.0323(13) -0.0020(10) 0.0071(10) -0.0075(11)
C1B 0.0446(16) 0.0304(16) 0.0322(16) 0.0041(13) 0.0012(13) -0.0046(12)
C2B 0.0509(17) 0.0270(15) 0.0382(17) 0.0061(14) 0.0110(14) -0.0038(13)
C3B 0.0438(16) 0.0209(14) 0.0415(17) -0.0038(13) 0.0171(13) -0.0044(13)
C4B 0.0325(14) 0.0260(16) 0.0346(16) 0.0030(11) 0.0083(12) -0.0140(12)
C5B 0.0305(13) 0.0227(14) 0.0278(15) 0.0012(11) 0.0055(11) -0.0080(11)
C6B 0.0325(14) 0.0293(15) 0.0404(17) -0.0037(12) 0.0074(12) -0.0074(12)
C7B 0.0321(14) 0.0300(15) 0.0344(15) -0.0014(12) 0.0001(12) -0.0109(12)
C8B 0.0312(13) 0.0248(14) 0.0270(15) 0.0008(11) 0.0045(11) -0.0109(11)
C9B 0.0310(13) 0.0274(15) 0.0277(14) 0.0029(11) -0.0040(11) -0.0072(12)
C10B 0.0273(13) 0.0311(15) 0.0336(15) -0.0030(12) 0.0001(11) -0.0092(12)
C11B 0.0327(13) 0.0251(14) 0.0287(14) -0.0037(11) 0.0034(11) -0.0066(11)
C12B 0.0319(13) 0.0250(14) 0.0245(14) 0.0037(11) 0.0027(10) -0.0117(11)
C13B 0.0288(13) 0.0340(16) 0.0291(15) -0.0025(12) 0.0015(11) -0.0124(12)
C14B 0.0350(14) 0.0322(15) 0.0309(15) 0.0010(12) -0.0034(12) -0.0065(12)
C15B 0.0314(13) 0.0260(15) 0.0260(15) 0.0011(12) 0.0060(11) -0.0120(12)
C16B 0.0339(13) 0.0268(15) 0.0225(14) 0.0049(12) 0.0024(11) -0.0084(12)
C17B 0.0423(16) 0.0325(17) 0.0288(15) 0.0046(14) 0.0014(12) -0.0059(13)
C18B 0.0504(17) 0.0268(15) 0.0283(15) 0.0005(13) 0.0092(13) -0.0035(12)
C19B 0.0385(15) 0.0347(18) 0.0336(17) -0.0051(13) 0.0073(12) -0.0145(14)

loop_
_atom_type_symbol
_atom_type_description
_atom_type_scat_dispersion_real
_atom_type_scat_dispersion_imag
_atom_type_scat_source
C C 0.0181 0.0091 'International Tables Vol C Tables 4.2.6.8 and 6.1.1.4'
H H 0.0000 0.0000 'International Tables Vol C Tables 4.2.6.8 and 6.1.1.4'
N N 0.0311 0.0180 'International Tables Vol C Tables 4.2.6.8 and 6.1.1.4'

loop_
_geom_angle_atom_site_label_1
_geom_angle_atom_site_label_2
_geom_angle_atom_site_label_3
_geom_angle
C5A N1A C1A 113.5(3)
C7A N2A C5A 106.8(2)
C7A N2A C8A 123.1(2)
C5A N2A C8A 130.0(2)
C8A N3A C12A 118.5(2)
C15A N4A C13A 107.5(2)
C15A N4A C12A 129.3(2)
C13A N4A C12A 123.2(2)
C15A N5A C19A 114.6(2)
N1A C1A C2A 124.4(3)
N1A C1A H1A 117.8
C2A C1A H1A 117.8
C3A C2A C1A 120.4(3)
C3A C2A H2A 119.8
C1A C2A H2A 119.8
C2A C3A C4A 117.3(3)
C2A C3A H3A 121.3
C4A C3A H3A 121.3
C3A C4A C5A 116.9(3)
C3A C4A C6A 135.3(3)
C5A C4A C6A 107.8(2)
N1A C5A C4A 127.3(3)
N1A C5A N2A 125.3(3)
C4A C5A N2A 107.4(2)
C7A C6A C4A 106.8(2)
C7A C6A H6A 126.6
C4A C6A H6A 126.6
C6A C7A N2A 111.1(2)
C6A C7A H7A 124.4
N2A C7A H7A 124.4
N3A C8A C9A 123.5(3)
N3A C8A N2A 113.5(2)
C9A C8A N2A 123.0(2)
C10A C9A C8A 116.8(2)
C10A C9A H9A 121.6
C8A C9A H9A 121.6
C9A C10A C11A 121.3(2)
C9A C10A H10A 119.4
C11A C10A H10A 119.4
C10A C11A C12A 116.9(3)
C10A C11A H11A 121.6
C12A C11A H11A 121.6
N3A C12A C11A 123.1(3)
N3A C12A N4A 113.4(2)
C11A C12A N4A 123.4(2)
C14A C13A N4A 110.9(2)
C14A C13A H13A 124.5
N4A C13A H13A 124.5
C13A C14A C16A 107.0(2)
C13A C14A H14A 126.5
C16A C14A H14A 126.5
N5A C15A N4A 127.1(2)
N5A C15A C16A 125.7(3)
N4A C15A C16A 107.2(2)
C17A C16A C15A 117.4(3)
C17A C16A C14A 135.1(3)
C15A C16A C14A 107.4(2)
C18A C17A C16A 117.3(3)
C18A C17A H17A 121.3
C16A C17A H17A 121.3
C17A C18A C19A 120.3(3)
C17A C18A H18A 119.8
C19A C18A H18A 119.8
N5A C19A C18A 124.6(3)
N5A C19A H19A 117.7
C18A C19A H19A 117.7
C5B N1B C1B 114.5(3)
C5B N2B C7B 107.3(2)
C5B N2B C8B 129.7(2)
C7B N2B C8B 122.8(2)
C12B N3B C8B 118.5(2)
C13B N4B C15B 107.5(2)
C13B N4B C12B 122.4(2)
C15B N4B C12B 130.0(2)
C15B N5B C19B 114.1(3)
N1B C1B C2B 124.3(3)
N1B C1B H1B 117.8
C2B C1B H1B 117.8
C3B C2B C1B 119.9(3)
C3B C2B H2B 120.0
C1B C2B H2B 120.0
C2B C3B C4B 118.2(3)
C2B C3B H3B 120.9
C4B C3B H3B 120.9
C3B C4B C5B 116.9(3)
C3B C4B C6B 135.8(3)
C5B C4B C6B 107.3(3)
N1B C5B N2B 126.2(2)
N1B C5B C4B 126.2(3)
N2B C5B C4B 107.6(2)
C7B C6B C4B 107.3(3)
C7B C6B H6B 126.4
C4B C6B H6B 126.4
C6B C7B N2B 110.5(3)
C6B C7B H7B 124.8
N2B C7B H7B 124.8
N3B C8B C9B 123.3(3)
N3B C8B N2B 114.1(2)
C9B C8B N2B 122.6(2)
C8B C9B C10B 116.8(3)
C8B C9B H9B 121.6
C10B C9B H9B 121.6
C9B C10B C11B 121.2(2)
C9B C10B H10B 119.4
C11B C10B H10B 119.4
C10B C11B C12B 116.6(3)
C10B C11B H11B 121.7
C12B C11B H11B 121.7
N3B C12B C11B 123.6(2)
N3B C12B N4B 114.0(2)
C11B C12B N4B 122.5(3)
C14B C13B N4B 110.5(3)
C14B C13B H13B 124.7
N4B C13B H13B 124.7
C13B C14B C16B 107.1(2)
C13B C14B H14B 126.4
C16B C14B H14B 126.4
N5B C15B N4B 126.0(3)
N5B C15B C16B 126.9(3)
N4B C15B C16B 107.1(2)
C17B C16B C15B 116.8(3)
C17B C16B C14B 135.5(3)
C15B C16B C14B 107.7(2)
C18B C17B C16B 117.7(3)
C18B C17B H17B 121.1
C16B C17B H17B 121.1
C17B C18B C19B 120.0(3)
C17B C18B H18B 120.0
C19B C18B H18B 120.0
N5B C19B C18B 124.5(3)
N5B C19B H19B 117.8
C18B C19B H19B 117.8

loop_
_geom_bond_atom_site_label_1
_geom_bond_atom_site_label_2
_geom_bond_distance
N1A C5A 1.337(3)
N1A C1A 1.342(4)
N2A C7A 1.392(3)
N2A C5A 1.415(3)
N2A C8A 1.421(3)
N3A C8A 1.326(3)
N3A C12A 1.334(3)
N4A C15A 1.388(4)
N4A C13A 1.392(3)
N4A C12A 1.417(3)
N5A C15A 1.331(3)
N5A C19A 1.348(4)
C1A C2A 1.386(4)
C1A H1A 0.9500
C2A C3A 1.386(4)
C2A H2A 0.9500
C3A C4A 1.390(4)
C3A H3A 0.9500
C4A C5A 1.403(4)
C4A C6A 1.434(4)
C6A C7A 1.354(4)
C6A H6A 0.9500
C7A H7A 0.9500
C8A C9A 1.390(4)
C9A C10A 1.381(4)
C9A H9A 0.9500
C10A C11A 1.382(4)
C10A H10A 0.9500
C11A C12A 1.389(4)
C11A H11A 0.9500
C13A C14A 1.349(4)
C13A H13A 0.9500
C14A C16A 1.422(4)
C14A H14A 0.9500
C15A C16A 1.421(4)
C16A C17A 1.402(4)
C17A C18A 1.378(4)
C17A H17A 0.9500
C18A C19A 1.385(4)
C18A H18A 0.9500
C19A H19A 0.9500
N1B C5B 1.324(3)
N1B C1B 1.353(4)
N2B C5B 1.395(3)
N2B C7B 1.402(3)
N2B C8B 1.416(3)
N3B C12B 1.322(3)
N3B C8B 1.341(4)
N4B C13B 1.395(3)
N4B C15B 1.408(4)
N4B C12B 1.418(3)
N5B C15B 1.328(4)
N5B C19B 1.345(4)
C1B C2B 1.389(4)
C1B H1B 0.9500
C2B C3B 1.370(4)
C2B H2B 0.9500
C3B C4B 1.393(4)
C3B H3B 0.9500
C4B C5B 1.420(4)
C4B C6B 1.425(4)
C6B C7B 1.357(4)
C6B H6B 0.9500
C7B H7B 0.9500
C8B C9B 1.385(4)
C9B C10B 1.387(4)
C9B H9B 0.9500
C10B C11B 1.388(4)
C10B H10B 0.9500
C11B C12B 1.393(4)
C11B H11B 0.9500
C13B C14B 1.361(4)
C13B H13B 0.9500
C14B C16B 1.428(4)
C14B H14B 0.9500
C15B C16B 1.415(4)
C16B C17B 1.395(4)
C17B C18B 1.385(4)
C17B H17B 0.9500
C18B C19B 1.393(4)
C18B H18B 0.9500
C19B H19B 0.9500

loop_
_geom_torsion_atom_site_label_1
_geom_torsion_atom_site_label_2
_geom_torsion_atom_site_label_3
_geom_torsion_atom_site_label_4
_geom_torsion
_geom_torsion_publ_flag
C5A N1A C1A C2A 1.2(4) ?
N1A C1A C2A C3A -1.4(5) ?
C1A C2A C3A C4A 0.2(4) ?
C2A C3A C4A C5A 1.0(4) ?
C2A C3A C4A C6A -177.7(3) ?
C1A N1A C5A C4A 0.1(4) ?
C1A N1A C5A N2A 179.3(2) ?
C3A C4A C5A N1A -1.2(4) ?
C6A C4A C5A N1A 177.8(3) ?
C3A C4A C5A N2A 179.5(2) ?
C6A C4A C5A N2A -1.5(3) ?
C7A N2A C5A N1A -178.1(3) ?
C8A N2A C5A N1A 1.8(4) ?
C7A N2A C5A C4A 1.3(3) ?
C8A N2A C5A C4A -178.9(3) ?
C3A C4A C6A C7A 179.9(3) ?
C5A C4A C6A C7A 1.2(3) ?
C4A C6A C7A N2A -0.4(3) ?
C5A N2A C7A C6A -0.6(3) ?
C8A N2A C7A C6A 179.6(2) ?
C12A N3A C8A C9A -0.2(4) ?
C12A N3A C8A N2A 179.0(2) ?
C7A N2A C8A N3A -3.8(4) ?
C5A N2A C8A N3A 176.4(2) y
C7A N2A C8A C9A 175.4(2) ?
C5A N2A C8A C9A -4.5(4) ?
N3A C8A C9A C10A 0.1(4) ?
N2A C8A C9A C10A -178.9(2) ?
C8A C9A C10A C11A 0.3(4) ?
C9A C10A C11A C12A -0.6(4) ?
C8A N3A C12A C11A -0.2(4) ?
C8A N3A C12A N4A -178.6(2) ?
C10A C11A C12A N3A 0.6(4) ?
C10A C11A C12A N4A 178.9(2) ?
C15A N4A C12A N3A -178.4(2) y
C13A N4A C12A N3A 3.6(4) ?
C15A N4A C12A C11A 3.2(4) ?
C13A N4A C12A C11A -174.9(2) ?
C15A N4A C13A C14A -0.4(3) ?
C12A N4A C13A C14A 178.0(2) ?
N4A C13A C14A C16A 0.4(3) ?
C19A N5A C15A N4A 179.7(2) ?
C19A N5A C15A C16A -0.3(4) ?
C13A N4A C15A N5A -179.7(3) ?
C12A N4A C15A N5A 2.0(5) ?
C13A N4A C15A C16A 0.3(3) ?
C12A N4A C15A C16A -178.0(2) ?
N5A C15A C16A C17A 0.7(4) ?
N4A C15A C16A C17A -179.3(2) ?
N5A C15A C16A C14A 179.9(3) ?
N4A C15A C16A C14A 0.0(3) ?
C13A C14A C16A C17A 178.9(3) ?
C13A C14A C16A C15A -0.2(3) ?
C15A C16A C17A C18A -0.6(4) ?
C14A C16A C17A C18A -179.6(3) ?
C16A C17A C18A C19A 0.2(4) ?
C15A N5A C19A C18A -0.1(4) ?
C17A C18A C19A N5A 0.1(5) ?
C5B N1B C1B C2B 0.0(4) ?
N1B C1B C2B C3B -0.5(5) ?
C1B C2B C3B C4B 0.7(4) ?
C2B C3B C4B C5B -0.3(4) ?
C2B C3B C4B C6B 178.3(3) ?
C1B N1B C5B N2B -179.2(2) ?
C1B N1B C5B C4B 0.4(4) ?
C7B N2B C5B N1B 179.0(3) ?
C8B N2B C5B N1B 3.5(4) ?
C7B N2B C5B C4B -0.6(3) ?
C8B N2B C5B C4B -176.2(2) ?
C3B C4B C5B N1B -0.2(4) ?
C6B C4B C5B N1B -179.2(3) ?
C3B C4B C5B N2B 179.4(2) ?
C6B C4B C5B N2B 0.4(3) ?
C3B C4B C6B C7B -178.7(3) ?
C5B C4B C6B C7B 0.0(3) ?
C4B C6B C7B N2B -0.4(3) ?
C5B N2B C7B C6B 0.6(3) ?
C8B N2B C7B C6B 176.5(2) ?
C12B N3B C8B C9B -1.2(4) ?
C12B N3B C8B N2B -179.2(2) ?
C5B N2B C8B N3B 176.1(2) y
C7B N2B C8B N3B 1.1(3) ?
C5B N2B C8B C9B -2.0(4) ?
C7B N2B C8B C9B -176.9(2) ?
N3B C8B C9B C10B 0.6(4) ?
N2B C8B C9B C10B 178.4(2) ?
C8B C9B C10B C11B 0.2(4) ?
C9B C10B C11B C12B -0.4(4) ?
C8B N3B C12B C11B 1.0(4) ?
C8B N3B C12B N4B -179.7(2) ?
C10B C11B C12B N3B -0.2(4) ?
C10B C11B C12B N4B -179.4(2) ?
C13B N4B C12B N3B -0.3(3) ?
C15B N4B C12B N3B -179.4(2) y
C13B N4B C12B C11B 179.0(2) ?
C15B N4B C12B C11B -0.2(4) ?
C15B N4B C13B C14B 0.5(3) ?
C12B N4B C13B C14B -178.8(2) ?
N4B C13B C14B C16B -0.4(3) ?
C19B N5B C15B N4B 178.6(2) ?
C19B N5B C15B C16B 0.5(4) ?
C13B N4B C15B N5B -178.7(2) ?
C12B N4B C15B N5B 0.6(4) ?
C13B N4B C15B C16B -0.3(3) ?
C12B N4B C15B C16B 178.9(2) ?
N5B C15B C16B C17B -0.7(4) ?
N4B C15B C16B C17B -179.0(2) ?
N5B C15B C16B C14B 178.4(3) ?
N4B C15B C16B C14B 0.1(3) ?
C13B C14B C16B C17B 179.1(3) ?
C13B C14B C16B C15B 0.2(3) ?
C15B C16B C17B C18B 0.8(4) ?
C14B C16B C17B C18B -178.1(3) ?
C16B C17B C18B C19B -0.8(4) ?
C15B N5B C19B C18B -0.5(4) ?
C17B C18B C19B N5B 0.7(4) ?

loop_
_cod_related_entry_id
_cod_related_entry_database
_cod_related_entry_code
1 ChemSpider 24726047
